data_7211951
loop_
_publ_author_name
'Barnes, Nicholas A.'
'Flower, Kevin R.'
'Fyyaz, Saad A.'
'Godfrey, Stephen M.'
'McGown, Alan T.'
'Miles, Philip J.'
'Pritchard, Robin G.'
'Warren, John E.'

_publ_section_title
;
 Can the solid state structures of the dihalogen adducts R3EX2 (E = P, As;
 R = alkyl, aryl; X = Br, I) with the molecular spoke geometry be
 considered good mimics of the gold(i) systems [(R3E)AuX] (E = As, P; R =
 alkyl, aryl; X = Cl, Br, I)?
;
_journal_issue 3
_journal_name_full CrystEngComm
_journal_page_first 784
_journal_paper_doi 10.1039/b917245a
_journal_volume 12
_journal_year 2010
_chemical_compound_source 'synthesis as described'
_chemical_formula_moiety 'C25 H22 Au1 O1 P1'
_chemical_formula_sum 'C25 H22 Au O P'
_chemical_formula_weight 566.36
_chemical_name_systematic
;
?
;
_space_group_IT_number 14
_symmetry_cell_setting monoclinic
_symmetry_Int_Tables_number 14
_symmetry_space_group_name_Hall '-P 2yn'
_symmetry_space_group_name_H-M 'P 1 21/n 1'
_atom_sites_solution_hydrogens geom
_atom_sites_solution_primary direct
_atom_sites_solution_secondary difmap
_audit_creation_date 2008-03-22T01:31:35-00:00
_audit_creation_method 'WinGX routine CIF_UPDATE'
_cell_angle_alpha 90
_cell_angle_beta 108.494(2)
_cell_angle_gamma 90
_cell_formula_units_Z 4
_cell_length_a 9.1631(3)
_cell_length_b 23.7550(9)
_cell_length_c 10.2226(4)
_cell_measurement_reflns_used 4078
_cell_measurement_temperature 150(2)
_cell_measurement_theta_max 27
_cell_measurement_theta_min 2
_cell_measurement_wavelength 0.71073
_cell_volume 2110.23(14)
_computing_cell_refinement 'HKL Scalepack (Otwinowski & Minor 1997)'
_computing_data_collection 'Collect (Nonius BV, 1997-2000)'
_computing_data_reduction 'HKL Denzo and Scalepack (Otwinowski & Minor 1997)'
_computing_molecular_graphics 'Ortep-3 for Windows (Farrugia, 1997)'
_computing_publication_material 'WinGX publication routines (Farrugia, 1999)'
_computing_structure_refinement 'SHELXL-97 (Sheldrick, 1997)'
_computing_structure_solution 'SIR92 (Giacovazzo et al, 1993)'
_diffrn_ambient_temperature 150(2)
_diffrn_detector 'CCD plate'
_diffrn_detector_area_resol_mean 9
_diffrn_measured_fraction_theta_full 0.994
_diffrn_measured_fraction_theta_max 0.994
_diffrn_measurement_device '95mm CCD camera on \k-goniostat'
_diffrn_measurement_device_type KappaCCD
_diffrn_measurement_method 'CCD rotation images, thick slices'
_diffrn_orient_matrix_type 'by Nonius Collect from scalepack cell'
_diffrn_orient_matrix_UB_11 -0.401513E-1
_diffrn_orient_matrix_UB_12 -0.340063E-1
_diffrn_orient_matrix_UB_13 0.35056E-1
_diffrn_orient_matrix_UB_21 0.947868E-1
_diffrn_orient_matrix_UB_22 -0.213062E-1
_diffrn_orient_matrix_UB_23 0.19392E-2
_diffrn_orient_matrix_UB_31 0.514388E-1
_diffrn_orient_matrix_UB_32 0.127171E-1
_diffrn_orient_matrix_UB_33 0.969906E-1
_diffrn_radiation_monochromator graphite
_diffrn_radiation_probe x-ray
_diffrn_radiation_type MoK\a
_diffrn_radiation_wavelength 0.71073
_diffrn_reflns_av_R_equivalents 0.125
_diffrn_reflns_av_unetI/netI 0.108
_diffrn_reflns_limit_h_max 11
_diffrn_reflns_limit_h_min 0
_diffrn_reflns_limit_k_max 29
_diffrn_reflns_limit_k_min 0
_diffrn_reflns_limit_l_max 11
_diffrn_reflns_limit_l_min -12
_diffrn_reflns_number 15487
_diffrn_reflns_reduction_process
;
Scaled and merged with SORTAV
R.H. Blessing, (1987) Cryst. Rev. 1, 3-58
R.H. Blessing, (1989) J. Appl. Cryst. 22, 396-397
;
_diffrn_reflns_theta_full 26
_diffrn_reflns_theta_max 26
_diffrn_reflns_theta_min 3.32
_diffrn_source 'Enraf Nonius FR590'
_exptl_absorpt_coefficient_mu 6.833
_exptl_absorpt_correction_T_max 0.7717
_exptl_absorpt_correction_T_min 0.4944
_exptl_absorpt_correction_type multi-scan
_exptl_absorpt_process_details
;
R.H. Blessing, Acta Cryst. (1995), A51, 33-38
;
_exptl_crystal_colour colourless
_exptl_crystal_density_diffrn 1.783
_exptl_crystal_density_method 'not measured'
_exptl_crystal_description prism
_exptl_crystal_F_000 1096
_exptl_crystal_size_max 0.12
_exptl_crystal_size_mid 0.12
_exptl_crystal_size_min 0.04
_refine_diff_density_max 6.539
_refine_diff_density_min -2.571
_refine_diff_density_rms 0.29
_refine_ls_extinction_method none
_refine_ls_goodness_of_fit_ref 1.083
_refine_ls_hydrogen_treatment constr
_refine_ls_matrix_type full
_refine_ls_number_parameters 249
_refine_ls_number_reflns 4117
_refine_ls_number_restraints 0
_refine_ls_restrained_S_all 1.083
_refine_ls_R_factor_all 0.1815
_refine_ls_R_factor_gt 0.0773
_refine_ls_shift/su_max 0
_refine_ls_shift/su_mean 0
_refine_ls_structure_factor_coef Fsqd
_refine_ls_weighting_details 'calc w=1/[\s^2^(Fo^2^)+(0.0100P)^2^+70.0000P] where P=(Fo^2^+2Fc^2^)/3'
_refine_ls_weighting_scheme calc
_refine_ls_wR_factor_gt 0.1485
_refine_ls_wR_factor_ref 0.186
_reflns_number_gt 1791
_reflns_number_total 4117
_reflns_threshold_expression >2sigma(I)
_cod_data_source_file b917245a.txt
_cod_data_source_block 3a
_cod_original_cell_volume 2110.23(13)
_cod_database_code 7211951

loop_
_symmetry_equiv_pos_as_xyz
'x, y, z'
'-x+1/2, y+1/2, -z+1/2'
'-x, -y, -z'
'x-1/2, -y-1/2, z-1/2'

loop_
_atom_site_label
_atom_site_type_symbol
_atom_site_fract_x
_atom_site_fract_y
_atom_site_fract_z
_atom_site_U_iso_or_equiv
_atom_site_adp_type
_atom_site_occupancy
_atom_site_symmetry_multiplicity
_atom_site_calc_flag
_atom_site_refinement_flags
_atom_site_disorder_assembly
_atom_site_disorder_group
C1 C 0.249(2) 0.4612(8) 0.6356(18) 0.046(4) Uiso 1 1 d . A 1
C2 C 0.393(2) 0.4808(9) 0.718(2) 0.059(6) Uani 1 1 d . A 1
C3 C 0.409(3) 0.5211(8) 0.8164(19) 0.058(5) Uani 1 1 d . A 1
H3 H 0.5083 0.534 0.8698 0.069 Uiso 1 1 calc R A 1
C4 C 0.277(3) 0.5429(9) 0.837(2) 0.072(7) Uani 1 1 d . A 1
H4 H 0.2845 0.5717 0.9034 0.086 Uiso 1 1 calc R A 1
C5 C 0.134(2) 0.5223(8) 0.7603(18) 0.050(5) Uani 1 1 d . A 1
H5 H 0.044 0.5363 0.7771 0.059 Uiso 1 1 calc R A 1
C6 C 0.119(2) 0.4814(8) 0.6590(19) 0.056(5) Uani 1 1 d . A 1
H6 H 0.0199 0.4677 0.6069 0.067 Uiso 1 1 calc R A 1
C7 C 0.659(2) 0.4831(10) 0.747(2) 0.067(6) Uani 1 1 d . A 1
H7A H 0.6603 0.5216 0.7132 0.101 Uiso 1 1 calc R A 1
H7B H 0.739 0.4608 0.7275 0.101 Uiso 1 1 calc R A 1
H7C H 0.677 0.484 0.8471 0.101 Uiso 1 1 calc R A 1
C8 C 0.474(2) 0.3191(8) 0.3667(18) 0.051(5) Uani 1 1 d . A 1
C9 C 0.575(2) 0.3660(8) 0.4096(18) 0.050(5) Uani 1 1 d . A 1
H9 H 0.5338 0.4014 0.4228 0.06 Uiso 1 1 calc R A 1
C10 C 0.731(2) 0.3613(11) 0.432(2) 0.071(6) Uani 1 1 d . A 1
H10 H 0.7995 0.3919 0.4661 0.086 Uiso 1 1 calc R A 1
C11 C 0.785(3) 0.3067(12) 0.4014(19) 0.071(7) Uani 1 1 d . A 1
H11 H 0.89 0.3025 0.4071 0.086 Uiso 1 1 calc R A 1
C12 C 0.691(3) 0.2624(11) 0.365(2) 0.077(7) Uani 1 1 d . A 1
H12 H 0.7316 0.2263 0.356 0.092 Uiso 1 1 calc R A 1
C13 C 0.531(2) 0.2688(9) 0.341(2) 0.061(6) Uani 1 1 d . A 1
H13 H 0.4632 0.2381 0.3061 0.073 Uiso 1 1 calc R A 1
C14 C 0.194(2) 0.3537(8) 0.1637(15) 0.045(5) Uani 1 1 d . A 1
C15 C 0.025(3) 0.3527(8) 0.1075(17) 0.059(6) Uani 1 1 d . A 1
H15 H -0.0354 0.3393 0.161 0.071 Uiso 1 1 calc R A 1
C16 C -0.042(2) 0.3718(8) -0.0257(18) 0.056(5) Uani 1 1 d . A 1
H16 H -0.1511 0.3718 -0.0634 0.067 Uiso 1 1 calc R A 1
C17 C 0.0451(19) 0.3910(8) -0.1065(16) 0.046(5) Uani 1 1 d . A 1
H17 H -0.0041 0.4058 -0.1959 0.055 Uiso 1 1 calc R A 1
C18 C 0.205(3) 0.3881(9) -0.055(2) 0.065(6) Uani 1 1 d . A 1
H18 H 0.2645 0.398 -0.1122 0.078 Uiso 1 1 calc R A 1
C19 C 0.276(2) 0.3713(10) 0.0776(18) 0.060(6) Uani 1 1 d . A 1
H19 H 0.3849 0.3715 0.1122 0.072 Uiso 1 1 calc R A 1
C20 C 0.1893(19) 0.2645(7) 0.3542(15) 0.041(4) Uani 1 1 d . A 1
C21 C 0.184(2) 0.2473(9) 0.4882(17) 0.055(5) Uani 1 1 d . A 1
H21 H 0.2239 0.2705 0.5672 0.066 Uiso 1 1 calc R A 1
C22 C 0.117(2) 0.1955(9) 0.4970(17) 0.056(5) Uani 1 1 d . A 1
H22 H 0.1125 0.1836 0.5845 0.068 Uiso 1 1 calc R A 1
C23 C 0.058(2) 0.1613(8) 0.3883(18) 0.050(5) Uani 1 1 d . A 1
H23 H 0.0117 0.1267 0.4001 0.06 Uiso 1 1 calc R A 1
C24 C 0.064(2) 0.1766(9) 0.258(2) 0.058(5) Uani 1 1 d . A 1
H24 H 0.0235 0.1525 0.1803 0.07 Uiso 1 1 calc R A 1
C25 C 0.130(2) 0.2281(9) 0.2444(18) 0.056(5) Uani 1 1 d . A 1
H25 H 0.1353 0.2387 0.1564 0.067 Uiso 1 1 calc R A 1
Au1 Au 0.24750(10) 0.39927(3) 0.49435(8) 0.0465(2) Uani 1 1 d . A 1
O1 O 0.5183(15) 0.4594(5) 0.6833(13) 0.058(3) Uani 1 1 d . A 1
P1 P 0.2726(6) 0.3320(2) 0.3410(5) 0.0461(12) Uani 1 1 d . A 1

loop_
_atom_site_aniso_label
_atom_site_aniso_U_11
_atom_site_aniso_U_22
_atom_site_aniso_U_33
_atom_site_aniso_U_23
_atom_site_aniso_U_13
_atom_site_aniso_U_12
C2 0.037(12) 0.061(14) 0.060(12) 0.019(11) -0.012(10) -0.001(10)
C3 0.072(15) 0.047(12) 0.049(11) -0.022(10) 0.010(11) 0.002(11)
C4 0.11(2) 0.046(13) 0.051(12) -0.009(10) 0.008(13) -0.009(13)
C5 0.069(14) 0.038(11) 0.042(10) -0.003(9) 0.017(10) -0.006(10)
C6 0.058(13) 0.054(13) 0.047(11) 0.008(10) 0.006(10) 0.004(10)
C7 0.058(15) 0.087(18) 0.050(12) -0.009(12) 0.009(11) -0.019(12)
C8 0.052(12) 0.055(13) 0.041(10) 0.016(9) 0.010(9) -0.004(10)
C9 0.042(11) 0.050(12) 0.048(11) 0.007(9) 0.001(9) 0.004(9)
C10 0.036(12) 0.084(17) 0.088(16) -0.006(13) 0.011(11) -0.006(12)
C11 0.059(14) 0.11(2) 0.044(11) 0.031(13) 0.017(11) 0.007(15)
C12 0.070(17) 0.085(18) 0.088(17) 0.043(15) 0.044(14) 0.024(14)
C13 0.062(14) 0.063(14) 0.057(12) 0.032(11) 0.020(11) 0.024(11)
C14 0.043(11) 0.066(13) 0.014(7) -0.002(8) -0.008(7) 0.020(9)
C15 0.095(17) 0.049(12) 0.031(9) 0.014(9) 0.018(11) 0.024(12)
C16 0.049(12) 0.070(14) 0.042(11) -0.003(10) 0.005(9) -0.014(10)
C17 0.034(10) 0.075(14) 0.023(8) -0.006(9) -0.001(7) 0.001(9)
C18 0.074(16) 0.073(16) 0.046(11) 0.027(11) 0.016(11) -0.013(12)
C19 0.030(10) 0.104(18) 0.038(11) 0.008(11) 0.001(8) 0.021(11)
C20 0.040(10) 0.051(11) 0.023(8) 0.004(8) -0.003(7) -0.002(8)
C21 0.045(11) 0.083(16) 0.029(9) -0.018(10) -0.001(8) -0.013(10)
C22 0.078(15) 0.061(14) 0.030(9) -0.003(9) 0.017(10) 0.007(12)
C23 0.050(12) 0.045(12) 0.052(11) 0.001(10) 0.012(9) -0.006(9)
C24 0.038(11) 0.058(13) 0.071(14) 0.002(11) 0.007(10) 0.000(10)
C25 0.054(13) 0.072(15) 0.038(10) 0.005(10) 0.011(9) 0.000(11)
Au1 0.0492(4) 0.0439(4) 0.0447(4) -0.0015(4) 0.0125(3) -0.0006(5)
O1 0.051(9) 0.050(8) 0.066(9) 0.001(7) 0.009(7) 0.000(7)
P1 0.048(3) 0.049(3) 0.036(2) -0.002(2) 0.006(2) 0.003(2)

loop_
_atom_type_symbol
_atom_type_description
_atom_type_scat_dispersion_real
_atom_type_scat_dispersion_imag
_atom_type_scat_source
C C 0.0033 0.0016 'International Tables Vol C Tables 4.2.6.8 and 6.1.1.4'
Au Au -1.9162 8.821 'International Tables Vol C Tables 4.2.6.8 and 6.1.1.4'
O O 0.0106 0.006 'International Tables Vol C Tables 4.2.6.8 and 6.1.1.4'
P P 0.1026 0.0946 'International Tables Vol C Tables 4.2.6.8 and 6.1.1.4'
H H 0 0 'International Tables Vol C Tables 4.2.6.8 and 6.1.1.4'

loop_
_geom_angle_atom_site_label_1
_geom_angle_atom_site_label_2
_geom_angle_atom_site_label_3
_geom_angle
C6 C1 C2 119.1(18)
C6 C1 Au1 123.9(14)
C2 C1 Au1 116.9(14)
C3 C2 O1 122.5(18)
C3 C2 C1 122(2)
O1 C2 C1 114.9(18)
C2 C3 C4 119(2)
C2 C3 H3 120.7
C4 C3 H3 120.7
C5 C4 C3 119.7(19)
C5 C4 H4 120.2
C3 C4 H4 120.2
C4 C5 C6 121(2)
C4 C5 H5 119.4
C6 C5 H5 119.4
C1 C6 C5 119.1(19)
C1 C6 H6 120.5
C5 C6 H6 120.5
C13 C8 C9 119.7(19)
C13 C8 P1 123.7(16)
C9 C8 P1 116.5(15)
C10 C9 C8 122(2)
C10 C9 H9 119.1
C8 C9 H9 119.1
C9 C10 C11 116(2)
C9 C10 H10 121.9
C11 C10 H10 121.9
C12 C11 C10 122(2)
C12 C11 H11 119.1
C10 C11 H11 119.1
C11 C12 C13 120(2)
C11 C12 H12 119.8
C13 C12 H12 119.8
C8 C13 C12 120(2)
C8 C13 H13 120.1
C12 C13 H13 120.1
C19 C14 C15 118.0(14)
C19 C14 P1 127.0(13)
C15 C14 P1 115.1(13)
C16 C15 C14 117.8(18)
C16 C15 H15 121.1
C14 C15 H15 121.1
C15 C16 C17 122.0(19)
C15 C16 H16 119
C17 C16 H16 119
C18 C17 C16 119.4(16)
C18 C17 H17 120.3
C16 C17 H17 120.3
C19 C18 C17 120.3(18)
C19 C18 H18 119.9
C17 C18 H18 119.9
C18 C19 C14 122.4(17)
C18 C19 H19 118.8
C14 C19 H19 118.8
C25 C20 C21 118.0(17)
C25 C20 P1 124.2(13)
C21 C20 P1 117.8(13)
C22 C21 C20 117.4(16)
C22 C21 H21 121.3
C20 C21 H21 121.3
C23 C22 C21 123.5(17)
C23 C22 H22 118.3
C21 C22 H22 118.3
C22 C23 C24 120.4(19)
C22 C23 H23 119.8
C24 C23 H23 119.8
C25 C24 C23 118.0(19)
C25 C24 H24 121
C23 C24 H24 121
C20 C25 C24 122.8(17)
C20 C25 H25 118.6
C24 C25 H25 118.6
C1 Au1 P1 174.0(5)
C7 O1 C2 116.9(16)
C20 P1 C14 106.7(8)
C20 P1 C8 106.1(9)
C14 P1 C8 105.0(8)
C20 P1 Au1 115.6(6)
C14 P1 Au1 113.1(6)
C8 P1 Au1 109.7(7)

loop_
_geom_bond_atom_site_label_1
_geom_bond_atom_site_label_2
_geom_bond_distance
C1 C6 1.38(2)
C1 C2 1.40(2)
C1 Au1 2.059(18)
C2 C3 1.36(3)
C2 O1 1.40(2)
C3 C4 1.40(3)
C3 H3 0.95
C4 C5 1.39(3)
C4 H4 0.95
C5 C6 1.39(2)
C5 H5 0.95
C6 H6 0.95
C7 O1 1.37(2)
C7 H7A 0.98
C7 H7B 0.98
C7 H7C 0.98
C8 C13 1.36(3)
C8 C9 1.42(2)
C8 P1 1.81(2)
C9 C10 1.38(3)
C9 H9 0.95
C10 C11 1.46(3)
C10 H10 0.95
C11 C12 1.34(3)
C11 H11 0.95
C12 C13 1.41(3)
C12 H12 0.95
C13 H13 0.95
C14 C19 1.39(2)
C14 C15 1.47(3)
C14 P1 1.801(15)
C15 C16 1.38(2)
C15 H15 0.95
C16 C17 1.40(2)
C16 H16 0.95
C17 C18 1.39(3)
C17 H17 0.95
C18 C19 1.36(2)
C18 H18 0.95
C19 H19 0.95
C20 C25 1.38(2)
C20 C21 1.45(2)
C20 P1 1.799(18)
C21 C22 1.39(3)
C21 H21 0.95
C22 C23 1.34(2)
C22 H22 0.95
C23 C24 1.40(3)
C23 H23 0.95
C24 C25 1.39(3)
C24 H24 0.95
C25 H25 0.95
Au1 P1 2.301(5)

loop_
_geom_torsion_atom_site_label_1
_geom_torsion_atom_site_label_2
_geom_torsion_atom_site_label_3
_geom_torsion_atom_site_label_4
_geom_torsion
C6 C1 C2 C3 -3(3)
Au1 C1 C2 C3 -179.0(15)
C6 C1 C2 O1 -177.9(16)
Au1 C1 C2 O1 6(2)
O1 C2 C3 C4 175.5(18)
C1 C2 C3 C4 1(3)
C2 C3 C4 C5 2(3)
C3 C4 C5 C6 -2(3)
C2 C1 C6 C5 2(3)
Au1 C1 C6 C5 178.0(13)
C4 C5 C6 C1 0(3)
C13 C8 C9 C10 -3(3)
P1 C8 C9 C10 -179.9(16)
C8 C9 C10 C11 4(3)
C9 C10 C11 C12 -6(3)
C10 C11 C12 C13 7(3)
C9 C8 C13 C12 4(3)
P1 C8 C13 C12 -179.3(14)
C11 C12 C13 C8 -6(3)
C19 C14 C15 C16 -3(3)
P1 C14 C15 C16 176.6(15)
C14 C15 C16 C17 1(3)
C15 C16 C17 C18 4(3)
C16 C17 C18 C19 -6(3)
C17 C18 C19 C14 3(3)
C15 C14 C19 C18 1(3)
P1 C14 C19 C18 -178.5(18)
C25 C20 C21 C22 -1(3)
P1 C20 C21 C22 179.0(15)
C20 C21 C22 C23 0(3)
C21 C22 C23 C24 1(3)
C22 C23 C24 C25 -1(3)
C21 C20 C25 C24 1(3)
P1 C20 C25 C24 -178.7(15)
C23 C24 C25 C20 0(3)
C6 C1 Au1 P1 172(4)
C2 C1 Au1 P1 -12(6)
C3 C2 O1 C7 -4(3)
C1 C2 O1 C7 171.0(17)
C25 C20 P1 C14 23.3(18)
C21 C20 P1 C14 -156.6(14)
C25 C20 P1 C8 -88.2(17)
C21 C20 P1 C8 91.9(15)
C25 C20 P1 Au1 150.0(14)
C21 C20 P1 Au1 -29.9(16)
C19 C14 P1 C20 -127.8(19)
C15 C14 P1 C20 52.6(16)
C19 C14 P1 C8 -15(2)
C15 C14 P1 C8 164.9(14)
C19 C14 P1 Au1 104.1(18)
C15 C14 P1 Au1 -75.5(15)
C13 C8 P1 C20 25.1(17)
C9 C8 P1 C20 -158.4(13)
C13 C8 P1 C14 -87.7(17)
C9 C8 P1 C14 88.9(15)
C13 C8 P1 Au1 150.6(14)
C9 C8 P1 Au1 -32.9(15)
C1 Au1 P1 C20 133(5)
C1 Au1 P1 C14 -104(5)
C1 Au1 P1 C8 13(5)
